data_2238213
loop_
_publ_author_name
'Rusanova, Julia A.'
'Kozachuk, Olesia V.'
'Dyakonenko, Viktoriya V.'

_publ_section_title
;
 Bis[chloridobis(1,10-phenanthroline)copper(II)]
 pentacyanidonitrosoferrate(II) dimethylformamide monosolvate
;
_journal_issue 7
_journal_name_full 'Acta Crystallographica Section E'
_journal_page_first m391
_journal_page_last m392
_journal_paper_doi 10.1107/S1600536813015547
_journal_volume 69
_journal_year 2013
_chemical_formula_iupac '[Cu Cl (C12 H8 N2)2]2 [Fe (C N)5 (N O)] ,  C3 H7 N O'
_chemical_formula_moiety '2(C24 H16 Cl Cu N4 +), C5 Fe N6 O 2-, C3 H7 N O'
_chemical_formula_sum 'C56 H39 Cl2 Cu2 Fe N15 O2'
_chemical_formula_weight 1207.85
_chemical_name_systematic
;
Bis[chloridobis(1,10-phenanthroline)copper(II)] pentacyanidonitrosoferrate(II)
dimethylformamide monosolvate
;
_space_group_IT_number 2
_symmetry_cell_setting triclinic
_symmetry_space_group_name_Hall '-P 1'
_symmetry_space_group_name_H-M 'P -1'
_atom_sites_solution_hydrogens geom
_atom_sites_solution_primary direct
_atom_sites_solution_secondary difmap
_audit_creation_method SHELXL-97
_cell_angle_alpha 79.585(14)
_cell_angle_beta 84.896(12)
_cell_angle_gamma 82.047(12)
_cell_formula_units_Z 1
_cell_length_a 9.9645(13)
_cell_length_b 10.6001(18)
_cell_length_c 12.623(2)
_cell_measurement_temperature 293(2)
_cell_volume 1295.9(4)
_computing_cell_refinement 'CrysAlis PRO (Oxford Diffraction, 2010)'
_computing_data_collection 'CrysAlis PRO (Oxford Diffraction, 2010)'
_computing_data_reduction 'CrysAlis PRO (Oxford Diffraction, 2010)'
_computing_molecular_graphics 'SHELXTL (Sheldrick, 2008) and PLATON (Spek, 2009)'
_computing_publication_material 'publCIF (Westrip, 2010)'
_computing_structure_refinement 'SHELXTL (Sheldrick, 2008)'
_computing_structure_solution 'SHELXTL (Sheldrick, 2008)'
_diffrn_ambient_temperature 293(2)
_diffrn_detector_area_resol_mean 16.1827
_diffrn_measured_fraction_theta_full 0.996
_diffrn_measured_fraction_theta_max 0.996
_diffrn_measurement_device_type 'Oxford Diffraction Xcalibur 3'
_diffrn_measurement_method \w-scans
_diffrn_radiation_monochromator graphite
_diffrn_radiation_source 'fine-focus sealed tube'
_diffrn_radiation_type MoK\a
_diffrn_radiation_wavelength 0.71073
_diffrn_reflns_av_R_equivalents 0.0407
_diffrn_reflns_av_sigmaI/netI 0.0651
_diffrn_reflns_limit_h_max 12
_diffrn_reflns_limit_h_min -12
_diffrn_reflns_limit_k_max 13
_diffrn_reflns_limit_k_min -13
_diffrn_reflns_limit_l_max 16
_diffrn_reflns_limit_l_min -16
_diffrn_reflns_number 11289
_diffrn_reflns_theta_full 27.00
_diffrn_reflns_theta_max 27.00
_diffrn_reflns_theta_min 3.94
_diffrn_standards_interval_count 50
_diffrn_standards_number 2
_exptl_absorpt_coefficient_mu 1.253
_exptl_absorpt_correction_T_max 0.7888
_exptl_absorpt_correction_T_min 0.5747
_exptl_absorpt_correction_type numerical
_exptl_absorpt_process_details '(CrysAlis PRO; Oxford Diffraction, 2010)'
_exptl_crystal_colour green
_exptl_crystal_density_diffrn 1.548
_exptl_crystal_density_method 'not measured'
_exptl_crystal_description block
_exptl_crystal_F_000 614
_exptl_crystal_size_max 0.50
_exptl_crystal_size_mid 0.40
_exptl_crystal_size_min 0.20
_refine_diff_density_max 0.725
_refine_diff_density_min -0.608
_refine_ls_extinction_method none
_refine_ls_goodness_of_fit_ref 0.991
_refine_ls_hydrogen_treatment constr
_refine_ls_matrix_type full
_refine_ls_number_parameters 366
_refine_ls_number_reflns 5647
_refine_ls_number_restraints 5
_refine_ls_restrained_S_all 0.995
_refine_ls_R_factor_all 0.1078
_refine_ls_R_factor_gt 0.0612
_refine_ls_shift/su_max 0.001
_refine_ls_shift/su_mean 0.000
_refine_ls_structure_factor_coef Fsqd
_refine_ls_weighting_details 'calc w=1/[\s^2^(Fo^2^)+(0.0900P)^2^] where P=(Fo^2^+2Fc^2^)/3'
_refine_ls_weighting_scheme calc
_refine_ls_wR_factor_gt 0.1563
_refine_ls_wR_factor_ref 0.1818
_reflns_number_gt 2685
_reflns_number_total 5647
_reflns_threshold_expression I>2\s(I)
_cod_data_source_file lh5620.cif
_cod_data_source_block I
_cod_database_code 2238213
_cod_database_fobs_code 2238213

loop_
_symmetry_equiv_pos_as_xyz
'x, y, z'
'-x, -y, -z'

loop_
_atom_site_type_symbol
_atom_site_label
_atom_site_fract_x
_atom_site_fract_y
_atom_site_fract_z
_atom_site_U_iso_or_equiv
_atom_site_adp_type
_atom_site_calc_flag
_atom_site_refinement_flags
_atom_site_occupancy
_atom_site_symmetry_multiplicity
Cu Cu1 0.17993(5) 1.01179(6) 0.25097(5) 0.0663(2) Uani d . 1 1
Fe Fe1 0.5000 0.5000 0.5000 0.0698(3) Uani d S 1 2
Cl Cl1 0.04963(14) 1.13793(15) 0.12224(12) 0.0907(4) Uani d . 1 1
N N1 0.3265(4) 1.1266(4) 0.2215(3) 0.0620(9) Uani d . 1 1
N N2 0.3436(4) 0.8814(4) 0.1883(3) 0.0672(10) Uani d . 1 1
N N3 0.0513(3) 0.8798(4) 0.2939(3) 0.0644(10) Uani d . 1 1
N N4 0.2017(3) 0.9736(3) 0.4164(3) 0.0567(9) Uani d . 1 1
C C25 0.6109(5) 0.4836(4) 0.3720(5) 0.0657(12) Uani d . 1 1
N N5 0.6773(4) 0.4748(5) 0.2946(4) 0.0842(12) Uani d . 1 1
C C26 0.3406(5) 0.5273(5) 0.4171(4) 0.0672(12) Uani d . 1 1
N N6 0.2486(4) 0.5418(4) 0.3662(4) 0.0821(12) Uani d . 1 1
C C27 0.514(4) 0.696(3) 0.474(4) 0.066(6) Uani d P 0.50 1
N N7 0.5204(17) 0.796(3) 0.446(3) 0.107(9) Uani d P 0.50 1
N N7B 0.507(3) 0.660(2) 0.471(3) 0.057(5) Uani d P 0.50 1
O O7B 0.517(2) 0.776(2) 0.457(2) 0.123(8) Uani d P 0.50 1
C C1 0.3150(5) 1.2477(5) 0.2380(4) 0.0752(13) Uani d . 1 1
H H1 0.2321 1.2846 0.2654 0.090 Uiso calc R 1 1
C C2 0.4228(6) 1.3221(6) 0.2157(4) 0.0824(15) Uani d . 1 1
H H2 0.4134 1.4050 0.2323 0.099 Uiso calc R 1 1
C C3 0.5410(6) 1.2716(6) 0.1697(4) 0.0872(17) Uani d . 1 1
H H3 0.6121 1.3215 0.1520 0.105 Uiso calc R 1 1
C C4 0.5573(4) 1.1453(6) 0.1485(4) 0.0694(13) Uani d . 1 1
C C5 0.4460(4) 1.0740(5) 0.1772(3) 0.0590(11) Uani d . 1 1
C C6 0.4538(4) 0.9441(5) 0.1594(3) 0.0605(11) Uani d . 1 1
C C7 0.5754(5) 0.8866(6) 0.1118(4) 0.0725(14) Uani d . 1 1
C C8 0.5751(7) 0.7591(7) 0.0950(4) 0.0942(19) Uani d . 1 1
H H8 0.6514 0.7168 0.0625 0.113 Uiso calc R 1 1
C C9 0.4641(7) 0.6979(6) 0.1260(5) 0.0972(18) Uani d . 1 1
H H9 0.4648 0.6129 0.1163 0.117 Uiso calc R 1 1
C C10 0.3494(6) 0.7617(5) 0.1723(4) 0.0829(15) Uani d . 1 1
H H10 0.2737 0.7183 0.1928 0.100 Uiso calc R 1 1
C C11 0.6773(5) 1.0833(8) 0.1005(4) 0.0872(17) Uani d . 1 1
H H11 0.7523 1.1281 0.0820 0.105 Uiso calc R 1 1
C C12 0.6851(5) 0.9618(7) 0.0812(4) 0.0874(18) Uani d . 1 1
H H12 0.7640 0.9259 0.0471 0.105 Uiso calc R 1 1
C C13 -0.0238(5) 0.8380(5) 0.2298(5) 0.0808(15) Uani d . 1 1
H H13 -0.0229 0.8740 0.1569 0.097 Uiso calc R 1 1
C C14 -0.1058(5) 0.7390(5) 0.2707(5) 0.0840(15) Uani d . 1 1
H H14 -0.1585 0.7106 0.2246 0.101 Uiso calc R 1 1
C C15 -0.1078(5) 0.6856(5) 0.3758(5) 0.0766(14) Uani d . 1 1
H H15 -0.1617 0.6204 0.4027 0.092 Uiso calc R 1 1
C C16 -0.0292(4) 0.7284(4) 0.4436(4) 0.0641(12) Uani d . 1 1
C C17 0.0489(4) 0.8265(4) 0.3995(4) 0.0600(11) Uani d . 1 1
C C18 0.1300(4) 0.8767(4) 0.4657(4) 0.0559(10) Uani d . 1 1
C C19 0.1308(4) 0.8260(4) 0.5758(4) 0.0611(11) Uani d . 1 1
C C20 0.2095(5) 0.8823(5) 0.6371(4) 0.0741(13) Uani d . 1 1
H H20 0.2116 0.8539 0.7111 0.089 Uiso calc R 1 1
C C21 0.2825(5) 0.9787(5) 0.5879(4) 0.0753(13) Uani d . 1 1
H H21 0.3356 1.0154 0.6281 0.090 Uiso calc R 1 1
C C22 0.2776(4) 1.0221(5) 0.4772(4) 0.0655(12) Uani d . 1 1
H H22 0.3290 1.0872 0.4446 0.079 Uiso calc R 1 1
C C23 -0.0211(5) 0.6775(5) 0.5573(4) 0.0723(13) Uani d . 1 1
H H23 -0.0690 0.6091 0.5880 0.087 Uiso calc R 1 1
C C24 0.0522(5) 0.7251(5) 0.6187(4) 0.0745(14) Uani d . 1 1
H H24 0.0523 0.6916 0.6920 0.089 Uiso calc R 1 1
N N8 0.0000 0.5000 1.0000 0.157(4) Uiso d SD 1 2
O O1 -0.2091(11) 0.465(2) 1.004(2) 0.273(9) Uiso d PD 0.50 1
C C28 -0.1053(13) 0.483(3) 0.9484(13) 0.213(10) Uiso d PD 0.50 1
H H28A -0.1030 0.4841 0.8688 0.256 Uiso d PR 0.50 1
C C29 0.015(2) 0.504(2) 1.1107(9) 0.177(8) Uiso d PD 0.50 1
H H29A -0.0724 0.4960 1.1561 0.212 Uiso d PR 0.50 1
H H29B 0.0843 0.4305 1.1378 0.212 Uiso d PR 0.50 1
H H29C 0.0475 0.5876 1.1150 0.212 Uiso d PR 0.50 1
C C30 0.1174(18) 0.512(2) 0.9282(17) 0.186(8) Uiso d PD 0.50 1
H H30A 0.0824 0.5077 0.8573 0.223 Uiso d PR 0.50 1
H H30B 0.1544 0.5962 0.9235 0.223 Uiso d PR 0.50 1
H H30C 0.1912 0.4391 0.9462 0.223 Uiso d PR 0.50 1

loop_
_atom_site_aniso_label
_atom_site_aniso_U_11
_atom_site_aniso_U_22
_atom_site_aniso_U_33
_atom_site_aniso_U_12
_atom_site_aniso_U_13
_atom_site_aniso_U_23
Cu1 0.0579(3) 0.0790(4) 0.0627(4) -0.0218(3) 0.0013(3) -0.0064(3)
Fe1 0.0523(5) 0.0874(7) 0.0730(7) -0.0208(5) 0.0005(4) -0.0155(5)
Cl1 0.0809(8) 0.1060(11) 0.0834(9) -0.0154(7) -0.0016(7) -0.0103(8)
N1 0.058(2) 0.071(3) 0.059(2) -0.0179(18) 0.0037(17) -0.010(2)
N2 0.066(2) 0.077(3) 0.053(2) -0.014(2) -0.0005(18) 0.003(2)
N3 0.057(2) 0.072(2) 0.065(2) -0.0181(18) -0.0070(18) -0.005(2)
N4 0.0478(17) 0.064(2) 0.059(2) -0.0160(16) 0.0040(16) -0.0101(18)
C25 0.053(2) 0.063(3) 0.084(3) -0.010(2) -0.010(2) -0.016(3)
N5 0.065(2) 0.105(3) 0.084(3) -0.012(2) 0.001(2) -0.025(3)
C26 0.057(3) 0.063(3) 0.077(3) -0.015(2) 0.013(2) -0.003(3)
N6 0.062(2) 0.096(3) 0.085(3) -0.021(2) -0.003(2) 0.001(3)
C27 0.072(9) 0.048(17) 0.091(11) -0.030(11) 0.006(7) -0.033(14)
N7 0.060(7) 0.068(14) 0.19(2) -0.003(7) -0.031(10) 0.001(11)
N7B 0.047(5) 0.043(12) 0.092(8) -0.016(8) -0.010(5) -0.028(10)
O7B 0.186(15) 0.047(8) 0.140(13) -0.058(8) 0.040(10) -0.017(9)
C1 0.073(3) 0.082(4) 0.072(3) -0.020(3) 0.009(3) -0.014(3)
C2 0.094(4) 0.086(4) 0.073(3) -0.035(3) 0.009(3) -0.019(3)
C3 0.089(4) 0.111(5) 0.072(3) -0.058(3) -0.008(3) -0.009(3)
C4 0.054(2) 0.106(4) 0.050(3) -0.021(3) -0.006(2) -0.005(3)
C5 0.050(2) 0.084(3) 0.043(2) -0.021(2) -0.0032(18) -0.001(2)
C6 0.063(3) 0.076(3) 0.040(2) -0.004(2) -0.009(2) -0.004(2)
C7 0.065(3) 0.096(4) 0.051(3) 0.006(3) -0.016(2) -0.003(3)
C8 0.098(4) 0.106(5) 0.065(3) 0.032(4) -0.010(3) -0.010(3)
C9 0.132(5) 0.075(4) 0.075(4) 0.007(4) -0.009(4) 0.001(3)
C10 0.109(4) 0.071(4) 0.066(3) -0.020(3) -0.003(3) -0.001(3)
C11 0.053(3) 0.152(6) 0.059(3) -0.026(3) 0.000(2) -0.014(4)
C12 0.052(3) 0.152(6) 0.056(3) 0.003(3) -0.008(2) -0.019(4)
C13 0.070(3) 0.100(4) 0.079(3) -0.023(3) -0.015(3) -0.015(3)
C14 0.075(3) 0.091(4) 0.096(4) -0.033(3) -0.015(3) -0.023(3)
C15 0.056(3) 0.071(3) 0.104(4) -0.014(2) -0.007(3) -0.012(3)
C16 0.045(2) 0.059(3) 0.087(3) -0.011(2) 0.003(2) -0.010(3)
C17 0.047(2) 0.062(3) 0.069(3) -0.0097(19) 0.000(2) -0.007(2)
C18 0.044(2) 0.062(3) 0.061(3) -0.0095(19) 0.0022(19) -0.008(2)
C19 0.052(2) 0.067(3) 0.061(3) -0.007(2) 0.003(2) -0.004(2)
C20 0.074(3) 0.092(4) 0.055(3) -0.013(3) -0.002(2) -0.010(3)
C21 0.076(3) 0.089(4) 0.068(3) -0.021(3) -0.011(3) -0.020(3)
C22 0.062(2) 0.071(3) 0.065(3) -0.018(2) -0.001(2) -0.007(2)
C23 0.063(3) 0.070(3) 0.079(3) -0.020(2) 0.009(3) 0.003(3)
C24 0.067(3) 0.079(3) 0.070(3) -0.014(3) 0.009(2) 0.004(3)

loop_
_atom_type_symbol
_atom_type_description
_atom_type_scat_dispersion_real
_atom_type_scat_dispersion_imag
_atom_type_scat_source
C C 0.0033 0.0016 'International Tables Vol C Tables 4.2.6.8 and 6.1.1.4'
H H 0.0000 0.0000 'International Tables Vol C Tables 4.2.6.8 and 6.1.1.4'
N N 0.0061 0.0033 'International Tables Vol C Tables 4.2.6.8 and 6.1.1.4'
Cl Cl 0.1484 0.1585 'International Tables Vol C Tables 4.2.6.8 and 6.1.1.4'
Fe Fe 0.3463 0.8444 'International Tables Vol C Tables 4.2.6.8 and 6.1.1.4'
Cu Cu 0.3201 1.2651 'International Tables Vol C Tables 4.2.6.8 and 6.1.1.4'
O O 0.0106 0.0060 'International Tables Vol C Tables 4.2.6.8 and 6.1.1.4'

loop_
_geom_angle_atom_site_label_1
_geom_angle_atom_site_label_2
_geom_angle_atom_site_label_3
_geom_angle_site_symmetry_1
_geom_angle_site_symmetry_3
_geom_angle
N1 Cu1 N3 . . 171.91(15)
N1 Cu1 N4 . . 93.42(14)
N3 Cu1 N4 . . 80.94(14)
N1 Cu1 N2 . . 80.03(16)
N3 Cu1 N2 . . 95.56(15)
N4 Cu1 N2 . . 103.41(14)
N1 Cu1 Cl1 . . 92.87(12)
N3 Cu1 Cl1 . . 95.13(11)
N4 Cu1 Cl1 . . 142.15(10)
N2 Cu1 Cl1 . . 114.45(11)
N7B Fe1 N7B . 2_666 180.000(3)
N7B Fe1 C25 . 2_666 92.0(13)
N7B Fe1 C25 2_666 2_666 88.0(13)
N7B Fe1 C25 . . 88.0(13)
N7B Fe1 C25 2_666 . 92.0(13)
C25 Fe1 C25 2_666 . 180.0000(10)
N7B Fe1 C26 . 2_666 91.7(10)
N7B Fe1 C26 2_666 2_666 88.3(10)
C25 Fe1 C26 2_666 2_666 89.34(19)
C25 Fe1 C26 . 2_666 90.66(19)
N7B Fe1 C26 . . 88.3(10)
N7B Fe1 C26 2_666 . 91.7(10)
C25 Fe1 C26 2_666 . 90.66(19)
C25 Fe1 C26 . . 89.34(19)
C26 Fe1 C26 2_666 . 180.0000(10)
N7B Fe1 C27 . . 4(2)
N7B Fe1 C27 2_666 . 176(2)
C25 Fe1 C27 2_666 . 89.7(13)
C25 Fe1 C27 . . 90.3(13)
C26 Fe1 C27 2_666 . 88.5(12)
C26 Fe1 C27 . . 91.5(12)
N7B Fe1 C27 . 2_666 176(2)
N7B Fe1 C27 2_666 2_666 4(2)
C25 Fe1 C27 2_666 2_666 90.3(13)
C25 Fe1 C27 . 2_666 89.7(13)
C26 Fe1 C27 2_666 2_666 91.5(12)
C26 Fe1 C27 . 2_666 88.5(12)
C27 Fe1 C27 . 2_666 180.000(4)
C1 N1 C5 . . 118.9(4)
C1 N1 Cu1 . . 125.8(3)
C5 N1 Cu1 . . 115.3(3)
C10 N2 C6 . . 118.9(4)
C10 N2 Cu1 . . 131.9(4)
C6 N2 Cu1 . . 109.2(3)
C13 N3 C17 . . 118.9(4)
C13 N3 Cu1 . . 126.9(4)
C17 N3 Cu1 . . 114.1(3)
C22 N4 C18 . . 117.7(4)
C22 N4 Cu1 . . 131.1(3)
C18 N4 Cu1 . . 111.1(3)
N5 C25 Fe1 . . 179.4(5)
N6 C26 Fe1 . . 178.2(5)
O7B C27 N7 . . 4(3)
O7B C27 Fe1 . . 174(5)
N7 C27 Fe1 . . 170(4)
C27 N7 N7B . . 7(4)
O7B N7B N7 . . 4(2)
O7B N7B Fe1 . . 175(3)
N7 N7B Fe1 . . 177(2)
C27 O7B N7B . . 7(5)
N1 C1 C2 . . 122.5(5)
N1 C1 H1 . . 118.7
C2 C1 H1 . . 118.7
C3 C2 C1 . . 118.9(5)
C3 C2 H2 . . 120.5
C1 C2 H2 . . 120.5
C2 C3 C4 . . 120.7(5)
C2 C3 H3 . . 119.7
C4 C3 H3 . . 119.7
C3 C4 C5 . . 117.3(4)
C3 C4 C11 . . 125.0(5)
C5 C4 C11 . . 117.7(5)
N1 C5 C4 . . 121.6(4)
N1 C5 C6 . . 117.2(4)
C4 C5 C6 . . 121.2(4)
N2 C6 C7 . . 122.8(5)
N2 C6 C5 . . 118.2(4)
C7 C6 C5 . . 119.0(4)
C8 C7 C6 . . 115.9(5)
C8 C7 C12 . . 125.3(5)
C6 C7 C12 . . 118.7(5)
C9 C8 C7 . . 120.1(5)
C9 C8 H8 . . 119.9
C7 C8 H8 . . 119.9
C8 C9 C10 . . 120.1(6)
C8 C9 H9 . . 120.0
C10 C9 H9 . . 120.0
N2 C10 C9 . . 122.2(5)
N2 C10 H10 . . 118.9
C9 C10 H10 . . 118.9
C12 C11 C4 . . 121.8(5)
C12 C11 H11 . . 119.1
C4 C11 H11 . . 119.1
C11 C12 C7 . . 121.6(5)
C11 C12 H12 . . 119.2
C7 C12 H12 . . 119.2
N3 C13 C14 . . 120.7(5)
N3 C13 H13 . . 119.6
C14 C13 H13 . . 119.6
C15 C14 C13 . . 120.3(5)
C15 C14 H14 . . 119.8
C13 C14 H14 . . 119.8
C14 C15 C16 . . 119.4(5)
C14 C15 H15 . . 120.3
C16 C15 H15 . . 120.3
C15 C16 C17 . . 118.0(5)
C15 C16 C23 . . 124.6(4)
C17 C16 C23 . . 117.4(4)
N3 C17 C16 . . 122.6(4)
N3 C17 C18 . . 116.7(4)
C16 C17 C18 . . 120.6(4)
N4 C18 C19 . . 123.8(4)
N4 C18 C17 . . 116.8(4)
C19 C18 C17 . . 119.3(4)
C18 C19 C20 . . 116.5(4)
C18 C19 C24 . . 119.1(4)
C20 C19 C24 . . 124.4(5)
C21 C20 C19 . . 119.9(5)
C21 C20 H20 . . 120.1
C19 C20 H20 . . 120.1
C20 C21 C22 . . 119.8(5)
C20 C21 H21 . . 120.1
C22 C21 H21 . . 120.1
N4 C22 C21 . . 122.2(4)
N4 C22 H22 . . 118.9
C21 C22 H22 . . 118.9
C24 C23 C16 . . 121.9(4)
C24 C23 H23 . . 119.1
C16 C23 H23 . . 119.1
C23 C24 C19 . . 121.6(5)
C23 C24 H24 . . 119.2
C19 C24 H24 . . 119.2
C28 N8 C28 2_567 . 180.000(4)
C28 N8 C30 2_567 2_567 111.0(11)
C28 N8 C30 . 2_567 69.0(11)
C28 N8 C30 2_567 . 69.0(11)
C28 N8 C30 . . 111.0(11)
C30 N8 C30 2_567 . 180.000(5)
C28 N8 C29 2_567 . 48.1(10)
C28 N8 C29 . . 131.9(10)
C30 N8 C29 2_567 . 62.9(11)
C30 N8 C29 . . 117.1(11)
C28 N8 C29 2_567 2_567 131.9(10)
C28 N8 C29 . 2_567 48.1(10)
C30 N8 C29 2_567 2_567 117.1(11)
C30 N8 C29 . 2_567 62.9(11)
C29 N8 C29 . 2_567 180.000(7)
C28 O1 C30 . 2_567 73.7(8)
C29 C28 O1 2_567 . 173.4(12)
C29 C28 N8 2_567 . 70.3(7)
O1 C28 N8 . . 116.3(9)
C29 C28 C30 2_567 2_567 128.3(8)
O1 C28 C30 . 2_567 58.2(9)
N8 C28 C30 . 2_567 58.1(7)
C29 C28 H28A 2_567 . 53.9
O1 C28 H28A . . 119.6
N8 C28 H28A . . 124.1
C30 C28 H28A 2_567 . 175.9
C28 C29 N8 2_567 . 61.6(6)
C28 C29 C30 2_567 2_567 120.0(10)
N8 C29 C30 . 2_567 58.4(7)
C28 C29 H29A 2_567 . 173.5
N8 C29 H29A . . 112.6
C30 C29 H29A 2_567 . 54.2
C28 C29 H29B 2_567 . 76.0
N8 C29 H29B . . 107.6
C30 C29 H29B 2_567 . 124.3
H29A C29 H29B . . 109.5
C28 C29 H29C 2_567 . 71.1
N8 C29 H29C . . 108.2
C30 C29 H29C 2_567 . 126.2
H29A C29 H29C . . 109.5
H29B C29 H29C . . 109.5
O1 C30 N8 2_567 . 100.9(13)
O1 C30 C29 2_567 2_567 159.1(13)
N8 C30 C29 . 2_567 58.7(7)
O1 C30 C28 2_567 2_567 48.1(8)
N8 C30 C28 . 2_567 52.8(6)
C29 C30 C28 2_567 2_567 111.5(8)
O1 C30 H30A 2_567 . 156.1
N8 C30 H30A . . 102.4
C29 C30 H30A 2_567 . 43.6
C28 C30 H30A 2_567 . 155.1
O1 C30 H30B 2_567 . 55.3
N8 C30 H30B . . 113.5
C29 C30 H30B 2_567 . 125.5
C28 C30 H30B 2_567 . 82.6
H30A C30 H30B . . 109.5
O1 C30 H30C 2_567 . 65.8
N8 C30 H30C . . 112.3
C29 C30 H30C 2_567 . 123.5
C28 C30 H30C 2_567 . 85.5
H30A C30 H30C . . 109.5
H30B C30 H30C . . 109.5

loop_
_geom_bond_atom_site_label_1
_geom_bond_atom_site_label_2
_geom_bond_site_symmetry_2
_geom_bond_distance
Cu1 N1 . 1.996(3)
Cu1 N3 . 1.998(4)
Cu1 N4 . 2.079(4)
Cu1 N2 . 2.177(4)
Cu1 Cl1 . 2.2855(16)
Fe1 N7B . 1.68(2)
Fe1 N7B 2_666 1.68(2)
Fe1 C25 2_666 1.895(6)
Fe1 C25 . 1.895(6)
Fe1 C26 2_666 1.939(6)
Fe1 C26 . 1.939(6)
Fe1 C27 . 2.07(3)
Fe1 C27 2_666 2.07(3)
N1 C1 . 1.325(6)
N1 C5 . 1.361(5)
N2 C10 . 1.313(6)
N2 C6 . 1.351(6)
N3 C13 . 1.320(6)
N3 C17 . 1.350(6)
N4 C22 . 1.334(6)
N4 C18 . 1.358(5)
C25 N5 . 1.141(6)
C26 N6 . 1.143(6)
C27 O7B . 0.83(4)
C27 N7 . 1.06(4)
N7 N7B . 1.45(4)
N7B O7B . 1.23(3)
C1 C2 . 1.398(7)
C1 H1 . 0.9300
C2 C3 . 1.351(8)
C2 H2 . 0.9300
C3 C4 . 1.397(8)
C3 H3 . 0.9300
C4 C5 . 1.412(6)
C4 C11 . 1.423(8)
C5 C6 . 1.425(7)
C6 C7 . 1.414(6)
C7 C8 . 1.406(8)
C7 C12 . 1.426(8)
C8 C9 . 1.352(8)
C8 H8 . 0.9300
C9 C10 . 1.383(8)
C9 H9 . 0.9300
C10 H10 . 0.9300
C11 C12 . 1.344(8)
C11 H11 . 0.9300
C12 H12 . 0.9300
C13 C14 . 1.415(7)
C13 H13 . 0.9300
C14 C15 . 1.345(7)
C14 H14 . 0.9300
C15 C16 . 1.382(7)
C15 H15 . 0.9300
C16 C17 . 1.391(6)
C16 C23 . 1.444(7)
C17 C18 . 1.427(6)
C18 C19 . 1.397(6)
C19 C20 . 1.405(7)
C19 C24 . 1.413(6)
C20 C21 . 1.362(7)
C20 H20 . 0.9300
C21 C22 . 1.393(7)
C21 H21 . 0.9300
C22 H22 . 0.9300
C23 C24 . 1.317(7)
C23 H23 . 0.9300
C24 H24 . 0.9300
N8 C28 2_567 1.333(3)
N8 C28 . 1.333(3)
N8 C30 2_567 1.421(9)
N8 C30 . 1.421(9)
N8 C29 . 1.426(9)
N8 C29 2_567 1.426(9)
O1 C28 . 1.212(3)
O1 C30 2_567 1.38(3)
C28 C29 2_567 1.13(2)
C28 C30 2_567 1.56(2)
C28 H28A . 1.0001
C29 C28 2_567 1.13(2)
C29 C30 2_567 1.49(2)
C29 H29A . 1.0000
C29 H29B . 0.9999
C29 H29C . 1.0000
C30 O1 2_567 1.38(3)
C30 C29 2_567 1.49(2)
C30 C28 2_567 1.56(2)
C30 H30A . 1.0000
C30 H30B . 1.0000
C30 H30C . 1.0000

loop_
_geom_hbond_atom_site_label_D
_geom_hbond_atom_site_label_H
_geom_hbond_atom_site_label_A
_geom_hbond_site_symmetry_A
_geom_hbond_distance_DH
_geom_hbond_distance_HA
_geom_hbond_distance_DA
_geom_hbond_angle_DHA
_geom_hbond_publ_flag
C12 H12 Cl1 2_675 0.93 2.82 3.701(6) 159 yes
C23 H23 N6 2_566 0.93 2.52 3.425(7) 163 yes

loop_
_geom_torsion_atom_site_label_1
_geom_torsion_atom_site_label_2
_geom_torsion_atom_site_label_3
_geom_torsion_atom_site_label_4
_geom_torsion_site_symmetry_1
_geom_torsion_site_symmetry_4
_geom_torsion
N4 Cu1 N1 C1 . . -77.5(4)
N2 Cu1 N1 C1 . . 179.5(4)
Cl1 Cu1 N1 C1 . . 65.2(4)
N4 Cu1 N1 C5 . . 104.9(3)
N2 Cu1 N1 C5 . . 1.8(3)
Cl1 Cu1 N1 C5 . . -112.5(3)
N1 Cu1 N2 C10 . . -179.7(5)
N3 Cu1 N2 C10 . . 7.2(5)
N4 Cu1 N2 C10 . . 89.2(5)
Cl1 Cu1 N2 C10 . . -91.0(5)
N1 Cu1 N2 C6 . . -2.1(3)
N3 Cu1 N2 C6 . . -175.2(3)
N4 Cu1 N2 C6 . . -93.2(3)
Cl1 Cu1 N2 C6 . . 86.6(3)
N4 Cu1 N3 C13 . . 178.4(4)
N2 Cu1 N3 C13 . . -78.8(4)
Cl1 Cu1 N3 C13 . . 36.4(4)
N4 Cu1 N3 C17 . . -4.6(3)
N2 Cu1 N3 C17 . . 98.1(3)
Cl1 Cu1 N3 C17 . . -146.6(3)
N1 Cu1 N4 C22 . . 6.1(4)
N3 Cu1 N4 C22 . . -179.7(4)
N2 Cu1 N4 C22 . . 86.7(4)
Cl1 Cu1 N4 C22 . . -93.0(4)
N1 Cu1 N4 C18 . . -169.6(3)
N3 Cu1 N4 C18 . . 4.6(3)
N2 Cu1 N4 C18 . . -89.0(3)
Cl1 Cu1 N4 C18 . . 91.3(3)
C5 N1 C1 C2 . . -2.7(7)
Cu1 N1 C1 C2 . . 179.7(4)
N1 C1 C2 C3 . . 4.0(8)
C1 C2 C3 C4 . . -2.5(8)
C2 C3 C4 C5 . . 0.0(8)
C2 C3 C4 C11 . . -180.0(5)
C1 N1 C5 C4 . . 0.0(6)
Cu1 N1 C5 C4 . . 177.8(3)
C1 N1 C5 C6 . . -179.2(4)
Cu1 N1 C5 C6 . . -1.4(5)
C3 C4 C5 N1 . . 1.4(6)
C11 C4 C5 N1 . . -178.7(4)
C3 C4 C5 C6 . . -179.5(4)
C11 C4 C5 C6 . . 0.4(6)
C10 N2 C6 C7 . . 0.5(7)
Cu1 N2 C6 C7 . . -177.5(3)
C10 N2 C6 C5 . . 180.0(4)
Cu1 N2 C6 C5 . . 2.0(5)
N1 C5 C6 N2 . . -0.6(6)
C4 C5 C6 N2 . . -179.8(4)
N1 C5 C6 C7 . . 178.9(4)
C4 C5 C6 C7 . . -0.2(6)
N2 C6 C7 C8 . . 0.5(7)
C5 C6 C7 C8 . . -179.0(4)
N2 C6 C7 C12 . . 178.2(4)
C5 C6 C7 C12 . . -1.3(6)
C6 C7 C8 C9 . . -1.5(8)
C12 C7 C8 C9 . . -179.0(5)
C7 C8 C9 C10 . . 1.4(9)
C6 N2 C10 C9 . . -0.6(8)
Cu1 N2 C10 C9 . . 176.9(4)
C8 C9 C10 N2 . . -0.4(9)
C3 C4 C11 C12 . . -179.1(5)
C5 C4 C11 C12 . . 1.0(7)
C4 C11 C12 C7 . . -2.6(8)
C8 C7 C12 C11 . . -179.8(5)
C6 C7 C12 C11 . . 2.7(7)
C17 N3 C13 C14 . . 0.0(7)
Cu1 N3 C13 C14 . . 176.8(4)
N3 C13 C14 C15 . . -0.2(8)
C13 C14 C15 C16 . . 0.1(8)
C14 C15 C16 C17 . . 0.3(7)
C14 C15 C16 C23 . . -178.9(5)
C13 N3 C17 C16 . . 0.4(7)
Cu1 N3 C17 C16 . . -176.8(3)
C13 N3 C17 C18 . . -178.9(4)
Cu1 N3 C17 C18 . . 3.9(5)
C15 C16 C17 N3 . . -0.5(7)
C23 C16 C17 N3 . . 178.8(4)
C15 C16 C17 C18 . . 178.7(4)
C23 C16 C17 C18 . . -2.0(6)
C22 N4 C18 C19 . . 0.4(6)
Cu1 N4 C18 C19 . . 176.7(3)
C22 N4 C18 C17 . . 179.7(4)
Cu1 N4 C18 C17 . . -3.9(4)
N3 C17 C18 N4 . . 0.2(6)
C16 C17 C18 N4 . . -179.1(4)
N3 C17 C18 C19 . . 179.6(4)
C16 C17 C18 C19 . . 0.3(6)
N4 C18 C19 C20 . . 1.2(6)
C17 C18 C19 C20 . . -178.1(4)
N4 C18 C19 C24 . . 180.0(4)
C17 C18 C19 C24 . . 0.7(6)
C18 C19 C20 C21 . . -1.8(7)
C24 C19 C20 C21 . . 179.5(4)
C19 C20 C21 C22 . . 0.8(8)
C18 N4 C22 C21 . . -1.5(7)
Cu1 N4 C22 C21 . . -176.9(3)
C20 C21 C22 N4 . . 0.9(8)
C15 C16 C23 C24 . . -177.7(5)
C17 C16 C23 C24 . . 3.0(7)
C16 C23 C24 C19 . . -2.2(8)
C18 C19 C24 C23 . . 0.3(7)
C20 C19 C24 C23 . . 179.0(5)
C30 O1 C28 N8 2_567 . 3(2)
C30 N8 C28 C29 2_567 2_567 178(3)
C30 N8 C28 C29 . 2_567 -2(3)
C29 N8 C28 C29 . 2_567 180.000(3)
C28 N8 C28 O1 2_567 . 17E1(10)
C30 N8 C28 O1 2_567 . -3(2)
C30 N8 C28 O1 . . 177(2)
C29 N8 C28 O1 . . -1(4)
C29 N8 C28 O1 2_567 . 179(4)
C30 N8 C28 C30 . 2_567 180.000(5)
C29 N8 C28 C30 . 2_567 2(3)
C29 N8 C28 C30 2_567 2_567 -178(3)
C28 N8 C29 C28 . 2_567 180.000(4)
C30 N8 C29 C28 2_567 2_567 -177(3)
C30 N8 C29 C28 . 2_567 3(3)
C28 N8 C29 C30 2_567 2_567 177(3)
C28 N8 C29 C30 . 2_567 -3(3)
C30 N8 C29 C30 . 2_567 180.000(4)
C28 N8 C30 O1 2_567 2_567 -2.8(19)
C28 N8 C30 O1 . 2_567 177.2(19)
C29 N8 C30 O1 . 2_567 -5(2)
C29 N8 C30 O1 2_567 2_567 175(2)
C28 N8 C30 C29 2_567 2_567 -178(2)
C28 N8 C30 C29 . 2_567 2(2)
C29 N8 C30 C29 . 2_567 180.000(4)
C28 N8 C30 C28 . 2_567 180.000(4)
C29 N8 C30 C28 . 2_567 -2(2)
C29 N8 C30 C28 2_567 2_567 178(2)
